data_2217860
loop_
_publ_author_name
'Wang, Li'
'Liu, Zheng'
'Wang, Yong Liao'

_publ_section_title
;
 4-(Methylsulfanyl)-2-(<i>p</i>-toluenesulfonamido)butanoic acid
;
_journal_coeditor_code BI2276
_journal_issue 4
_journal_name_full 'Acta Crystallographica Section E'
_journal_page_first o706
_journal_paper_doi 10.1107/S1600536808005035
_journal_volume 64
_journal_year 2008
_chemical_formula_iupac 'C12 H17 N O4 S2'
_chemical_formula_moiety 'C12 H17 N O4 S2'
_chemical_formula_sum 'C12 H17 N O4 S2'
_chemical_formula_weight 303.39
_chemical_name_systematic
;
4-(Methylsulfanyl)-2-(p-toluenesulfonamido)butanoic acid
;
_space_group_IT_number 15
_symmetry_cell_setting monoclinic
_symmetry_space_group_name_Hall '-C 2yc'
_symmetry_space_group_name_H-M 'C 1 2/c 1'
_atom_sites_solution_hydrogens geom
_atom_sites_solution_primary direct
_atom_sites_solution_secondary difmap
_cell_angle_alpha 90.00
_cell_angle_beta 116.62(3)
_cell_angle_gamma 90.00
_cell_formula_units_Z 8
_cell_length_a 33.121(7)
_cell_length_b 5.6531(11)
_cell_length_c 17.278(4)
_cell_measurement_reflns_used 2689
_cell_measurement_temperature 293(2)
_cell_measurement_theta_max 25.50
_cell_measurement_theta_min 2.75
_cell_volume 2892.1(13)
_computing_cell_refinement 'SAINT-Plus (Bruker, 2001)'
_computing_data_collection 'APEX2 (Bruker, 2004)'
_computing_data_reduction 'SAINT-Plus (Bruker, 2001)'
_computing_molecular_graphics 'SHELXTL (Sheldrick, 2008)'
_computing_publication_material 'SHELXTL (Sheldrick, 2008)'
_computing_structure_refinement 'SHELXL97 (Sheldrick, 2008)'
_computing_structure_solution 'SHELXS97 (Sheldrick, 2008)'
_diffrn_ambient_temperature 293(2)
_diffrn_measured_fraction_theta_full 0.998
_diffrn_measured_fraction_theta_max 0.998
_diffrn_measurement_device_type 'Bruker APEXII CCD'
_diffrn_measurement_method '\f and \w'
_diffrn_radiation_monochromator graphite
_diffrn_radiation_source 'fine-focus sealed tube'
_diffrn_radiation_type MoK\a
_diffrn_radiation_wavelength 0.71073
_diffrn_reflns_av_R_equivalents 0.0276
_diffrn_reflns_av_sigmaI/netI 0.0321
_diffrn_reflns_limit_h_max 30
_diffrn_reflns_limit_h_min -40
_diffrn_reflns_limit_k_max 6
_diffrn_reflns_limit_k_min -5
_diffrn_reflns_limit_l_max 20
_diffrn_reflns_limit_l_min -17
_diffrn_reflns_number 6139
_diffrn_reflns_theta_full 25.50
_diffrn_reflns_theta_max 25.50
_diffrn_reflns_theta_min 2.75
_diffrn_standards_number 0
_exptl_absorpt_coefficient_mu 0.377
_exptl_absorpt_correction_T_max 0.9217
_exptl_absorpt_correction_T_min 0.8548
_exptl_absorpt_correction_type multi-scan
_exptl_absorpt_process_details '(SADABS; Bruker, 2001)'
_exptl_crystal_colour colorless
_exptl_crystal_density_diffrn 1.394
_exptl_crystal_density_method 'not measured'
_exptl_crystal_description block
_exptl_crystal_F_000 1280
_exptl_crystal_size_max 0.43
_exptl_crystal_size_mid 0.28
_exptl_crystal_size_min 0.22
_refine_diff_density_max 0.296
_refine_diff_density_min -0.254
_refine_ls_extinction_method none
_refine_ls_goodness_of_fit_ref 1.000
_refine_ls_hydrogen_treatment mixed
_refine_ls_matrix_type full
_refine_ls_number_parameters 179
_refine_ls_number_reflns 2689
_refine_ls_number_restraints 0
_refine_ls_restrained_S_all 1.000
_refine_ls_R_factor_all 0.0586
_refine_ls_R_factor_gt 0.0427
_refine_ls_shift/su_max 0.000
_refine_ls_shift/su_mean 0.000
_refine_ls_structure_factor_coef Fsqd
_refine_ls_weighting_details 'calc w=1/[\s^2^(Fo^2^)+(0.0619P)^2^+2.0643P] where P=(Fo^2^+2Fc^2^)/3'
_refine_ls_weighting_scheme calc
_refine_ls_wR_factor_gt 0.1073
_refine_ls_wR_factor_ref 0.1194
_reflns_number_gt 2055
_reflns_number_total 2689
_reflns_threshold_expression I>2\s(I)
_cod_data_source_file bi2276.cif
_cod_data_source_block I
_cod_original_cell_volume 2892.2(10)
_cod_original_sg_symbol_H-M 'C 2/c'
_cod_database_code 2217860
_cod_database_fobs_code 2217860

loop_
_symmetry_equiv_pos_as_xyz
'x, y, z'
'-x, y, -z+1/2'
'x+1/2, y+1/2, z'
'-x+1/2, y+1/2, -z+1/2'
'-x, -y, -z'
'x, -y, z-1/2'
'-x+1/2, -y+1/2, -z'
'x+1/2, -y+1/2, z-1/2'

loop_
_atom_site_type_symbol
_atom_site_label
_atom_site_fract_x
_atom_site_fract_y
_atom_site_fract_z
_atom_site_U_iso_or_equiv
_atom_site_adp_type
_atom_site_calc_flag
_atom_site_refinement_flags
_atom_site_occupancy
C C1 0.05669(12) 0.1441(6) -0.2992(2) 0.0798(10) Uani d . 1
H H1A 0.0814 0.0695 -0.2516 0.120 Uiso calc R 1
H H1B 0.0514 0.0655 -0.3521 0.120 Uiso calc R 1
H H1C 0.0300 0.1343 -0.2906 0.120 Uiso calc R 1
C C2 0.09539(9) 0.5313(5) -0.19259(17) 0.0532(7) Uani d . 1
H H2A 0.1186 0.4170 -0.1596 0.064 Uiso calc R 1
H H2B 0.1098 0.6843 -0.1860 0.064 Uiso calc R 1
C C3 0.06194(8) 0.5443(5) -0.15563(16) 0.0500(7) Uani d . 1
H H3A 0.0477 0.3909 -0.1619 0.060 Uiso calc R 1
H H3B 0.0385 0.6573 -0.1890 0.060 Uiso calc R 1
C C4 0.08314(7) 0.6170(4) -0.05971(14) 0.0386(5) Uani d . 1
H H4 0.1099 0.5190 -0.0273 0.046 Uiso calc R 1
C C5 0.04899(8) 0.5711(4) -0.02597(14) 0.0392(5) Uani d . 1
C C6 0.16839(7) 0.8595(4) 0.11546(15) 0.0405(5) Uani d . 1
C C7 0.19182(8) 0.6522(5) 0.14801(16) 0.0480(6) Uani d . 1
H H7 0.1967 0.5472 0.1117 0.058 Uiso calc R 1
C C8 0.16108(9) 1.0154(5) 0.17034(18) 0.0512(7) Uani d . 1
H H8 0.1452 1.1554 0.1488 0.061 Uiso calc R 1
C C9 0.20788(9) 0.6019(5) 0.23483(18) 0.0538(7) Uani d . 1
H H9 0.2235 0.4612 0.2563 0.065 Uiso calc R 1
C C10 0.17754(9) 0.9604(5) 0.25668(18) 0.0586(7) Uani d . 1
H H10 0.1724 1.0644 0.2930 0.070 Uiso calc R 1
C C11 0.20148(8) 0.7549(5) 0.29100(17) 0.0526(7) Uani d . 1
C C12 0.22040(10) 0.7014(7) 0.38595(19) 0.0769(10) Uani d . 1
H H12A 0.2242 0.5336 0.3948 0.115 Uiso calc R 1
H H12B 0.2000 0.7580 0.4074 0.115 Uiso calc R 1
H H12C 0.2491 0.7783 0.4164 0.115 Uiso calc R 1
N N1 0.09655(7) 0.8649(4) -0.04861(13) 0.0429(5) Uani d . 1
H H1 0.0819(9) 0.958(5) -0.0360(18) 0.051(8) Uiso d . 1
O O1 0.15126(6) 1.1856(3) 0.00061(12) 0.0545(5) Uani d . 1
O O2 0.17393(5) 0.7911(3) -0.02689(11) 0.0520(5) Uani d . 1
O O3 0.02802(6) 0.7289(3) -0.01265(11) 0.0479(4) Uani d . 1
O O4 0.04342(6) 0.3447(3) -0.01734(12) 0.0499(5) Uani d . 1
H H4A 0.0204 0.3249 -0.0115 0.075 Uiso calc R 1
S S1 0.149864(19) 0.93464(11) 0.00597(4) 0.0414(2) Uani d . 1
S S2 0.07010(3) 0.44879(15) -0.30518(4) 0.0630(3) Uani d . 1

loop_
_atom_site_aniso_label
_atom_site_aniso_U_11
_atom_site_aniso_U_22
_atom_site_aniso_U_33
_atom_site_aniso_U_12
_atom_site_aniso_U_13
_atom_site_aniso_U_23
C1 0.100(3) 0.073(2) 0.069(2) 0.007(2) 0.0400(19) -0.0020(17)
C2 0.0484(14) 0.072(2) 0.0443(14) 0.0011(13) 0.0249(12) 0.0054(13)
C3 0.0437(14) 0.0659(18) 0.0441(14) -0.0064(12) 0.0231(11) -0.0046(12)
C4 0.0380(12) 0.0417(14) 0.0382(12) -0.0031(10) 0.0190(10) 0.0019(10)
C5 0.0424(13) 0.0435(15) 0.0326(12) -0.0045(11) 0.0175(10) -0.0006(10)
C6 0.0353(12) 0.0368(13) 0.0474(13) -0.0032(10) 0.0167(10) -0.0014(11)
C7 0.0503(14) 0.0377(14) 0.0509(15) 0.0017(12) 0.0182(12) -0.0033(11)
C8 0.0529(15) 0.0439(16) 0.0607(17) 0.0093(12) 0.0290(13) 0.0011(12)
C9 0.0474(15) 0.0459(16) 0.0599(17) 0.0045(12) 0.0168(13) 0.0079(13)
C10 0.0564(16) 0.068(2) 0.0570(17) 0.0012(14) 0.0301(14) -0.0105(14)
C11 0.0374(13) 0.0666(19) 0.0518(15) -0.0045(13) 0.0182(11) 0.0017(13)
C12 0.0579(18) 0.116(3) 0.0528(18) 0.0025(18) 0.0210(14) 0.0104(18)
N1 0.0386(11) 0.0409(13) 0.0508(12) 0.0019(10) 0.0214(10) 0.0059(10)
O1 0.0543(11) 0.0385(11) 0.0688(12) -0.0036(8) 0.0259(9) 0.0097(8)
O2 0.0434(9) 0.0596(12) 0.0605(11) -0.0002(8) 0.0300(9) -0.0021(9)
O3 0.0552(10) 0.0449(11) 0.0555(11) -0.0038(8) 0.0353(9) -0.0017(8)
O4 0.0556(11) 0.0447(11) 0.0633(11) -0.0053(8) 0.0391(9) 0.0012(8)
S1 0.0362(3) 0.0394(4) 0.0498(4) -0.0030(2) 0.0202(3) 0.0023(3)
S2 0.0773(5) 0.0750(6) 0.0407(4) 0.0063(4) 0.0300(4) 0.0059(3)

loop_
_atom_type_symbol
_atom_type_description
_atom_type_scat_dispersion_real
_atom_type_scat_dispersion_imag
_atom_type_scat_source
C C 0.0033 0.0016 'International Tables Vol C Tables 4.2.6.8 and 6.1.1.4'
H H 0.0000 0.0000 'International Tables Vol C Tables 4.2.6.8 and 6.1.1.4'
N N 0.0061 0.0033 'International Tables Vol C Tables 4.2.6.8 and 6.1.1.4'
O O 0.0106 0.0060 'International Tables Vol C Tables 4.2.6.8 and 6.1.1.4'
S S 0.1246 0.1234 'International Tables Vol C Tables 4.2.6.8 and 6.1.1.4'

loop_
_geom_angle_atom_site_label_1
_geom_angle_atom_site_label_2
_geom_angle_atom_site_label_3
_geom_angle
S2 C1 H1A 109.5
S2 C1 H1B 109.5
H1A C1 H1B 109.5
S2 C1 H1C 109.5
H1A C1 H1C 109.5
H1B C1 H1C 109.5
C3 C2 S2 113.29(18)
C3 C2 H2A 108.9
S2 C2 H2A 108.9
C3 C2 H2B 108.9
S2 C2 H2B 108.9
H2A C2 H2B 107.7
C2 C3 C4 113.7(2)
C2 C3 H3A 108.8
C4 C3 H3A 108.8
C2 C3 H3B 108.8
C4 C3 H3B 108.8
H3A C3 H3B 107.7
N1 C4 C5 110.6(2)
N1 C4 C3 111.3(2)
C5 C4 C3 108.11(18)
N1 C4 H4 108.9
C5 C4 H4 108.9
C3 C4 H4 108.9
O3 C5 O4 125.0(2)
O3 C5 C4 122.6(2)
O4 C5 C4 112.3(2)
C7 C6 C8 119.9(2)
C7 C6 S1 120.36(19)
C8 C6 S1 119.7(2)
C9 C7 C6 119.5(2)
C9 C7 H7 120.3
C6 C7 H7 120.3
C10 C8 C6 119.3(3)
C10 C8 H8 120.3
C6 C8 H8 120.3
C7 C9 C11 121.9(3)
C7 C9 H9 119.1
C11 C9 H9 119.1
C8 C10 C11 121.9(3)
C8 C10 H10 119.1
C11 C10 H10 119.0
C10 C11 C9 117.6(3)
C10 C11 C12 121.1(3)
C9 C11 C12 121.3(3)
C11 C12 H12A 109.5
C11 C12 H12B 109.5
H12A C12 H12B 109.5
C11 C12 H12C 109.5
H12A C12 H12C 109.5
H12B C12 H12C 109.5
C4 N1 S1 119.67(17)
C4 N1 H1 119(2)
S1 N1 H1 108(2)
C5 O4 H4A 109.5
O2 S1 O1 120.15(11)
O2 S1 N1 106.62(12)
O1 S1 N1 105.14(11)
O2 S1 C6 107.68(11)
O1 S1 C6 107.74(12)
N1 S1 C6 109.16(11)
C1 S2 C2 101.15(15)

loop_
_geom_bond_atom_site_label_1
_geom_bond_atom_site_label_2
_geom_bond_distance
C1 S2 1.793(4)
C1 H1A 0.960
C1 H1B 0.960
C1 H1C 0.960
C2 C3 1.508(3)
C2 S2 1.801(3)
C2 H2A 0.970
C2 H2B 0.970
C3 C4 1.538(3)
C3 H3A 0.970
C3 H3B 0.970
C4 N1 1.457(3)
C4 C5 1.509(3)
C4 H4 0.980
C5 O3 1.214(3)
C5 O4 1.311(3)
C6 C7 1.378(4)
C6 C8 1.393(4)
C6 S1 1.760(3)
C7 C9 1.378(4)
C7 H7 0.930
C8 C10 1.375(4)
C8 H8 0.930
C9 C11 1.385(4)
C9 H9 0.930
C10 C11 1.381(4)
C10 H10 0.930
C11 C12 1.501(4)
C12 H12A 0.960
C12 H12B 0.960
C12 H12C 0.960
N1 S1 1.634(2)
N1 H1 0.81(3)
O1 S1 1.4238(19)
O2 S1 1.4216(18)
O4 H4A 0.820

loop_
_geom_hbond_atom_site_label_D
_geom_hbond_atom_site_label_H
_geom_hbond_atom_site_label_A
_geom_hbond_site_symmetry_A
_geom_hbond_distance_DH
_geom_hbond_distance_HA
_geom_hbond_distance_DA
_geom_hbond_angle_DHA
O4 H4A O3 5_565 0.82 1.85 2.672(3) 174.4
N1 H1 O4 1_565 0.81(3) 2.62(3) 3.405(3) 163(2)
C4 H4 O1 1_545 0.98 2.25 3.165(3) 154.5

loop_
_geom_torsion_atom_site_label_1
_geom_torsion_atom_site_label_2
_geom_torsion_atom_site_label_3
_geom_torsion_atom_site_label_4
_geom_torsion
S2 C2 C3 C4 -179.45(19)
C2 C3 C4 N1 70.7(3)
C2 C3 C4 C5 -167.6(2)
N1 C4 C5 O3 17.0(3)
C3 C4 C5 O3 -105.1(3)
N1 C4 C5 O4 -166.15(18)
C3 C4 C5 O4 71.7(3)
C8 C6 C7 C9 -0.1(4)
S1 C6 C7 C9 176.96(19)
C7 C6 C8 C10 0.2(4)
S1 C6 C8 C10 -177.0(2)
C6 C7 C9 C11 -0.5(4)
C6 C8 C10 C11 0.4(4)
C8 C10 C11 C9 -1.0(4)
C8 C10 C11 C12 178.1(3)
C7 C9 C11 C10 1.1(4)
C7 C9 C11 C12 -178.1(3)
C5 C4 N1 S1 123.41(19)
C3 C4 N1 S1 -116.39(19)
C4 N1 S1 O2 48.6(2)
C4 N1 S1 O1 177.16(17)
C4 N1 S1 C6 -67.5(2)
C7 C6 S1 O2 -16.2(2)
C8 C6 S1 O2 160.89(19)
C7 C6 S1 O1 -147.2(2)
C8 C6 S1 O1 29.9(2)
C7 C6 S1 N1 99.2(2)
C8 C6 S1 N1 -83.7(2)
C3 C2 S2 C1 -70.4(3)

loop_
_cod_related_entry_id
_cod_related_entry_database
_cod_related_entry_code
1 ChemSpider 513274
